data_4338091
loop_
_publ_author_name
'Liu, Min-Min'
'Hou, Juan-Juan'
'Qi, Zhi-Kai'
'Duan, Li Na'
'Ji, Wen-Juan'
'Han, Cai-Yun'
'Zhang, Xian-Ming'

_publ_section_title
;
 Tuning of valence States, bonding types, hierarchical structures, and
 physical properties in copper/halide/isonicotinate system.
;
_journal_issue 8
_journal_name_full 'Inorganic chemistry'
_journal_page_first 4130
_journal_page_last 4143
_journal_paper_doi 10.1021/ic5001232
_journal_volume 53
_journal_year 2014
_chemical_formula_sum 'C24 H19 Cl3 Cu5 N4 O11'
_chemical_formula_weight 963.48
_chemical_name_systematic
; 
 ? 
;
_space_group_IT_number 2
_symmetry_cell_setting triclinic
_symmetry_space_group_name_Hall '-P 1'
_symmetry_space_group_name_H-M 'P -1'
_atom_sites_solution_hydrogens geom
_atom_sites_solution_primary direct
_atom_sites_solution_secondary difmap
_audit_creation_method SHELXL-97
_cell_angle_alpha 90.92(2)
_cell_angle_beta 90.37(2)
_cell_angle_gamma 101.89(2)
_cell_formula_units_Z 2
_cell_length_a 5.951(7)
_cell_length_b 10.706(11)
_cell_length_c 25.35(3)
_cell_measurement_temperature 298(2)
_cell_volume 1580(3)
_computing_structure_refinement 'SHELXL-97 (Sheldrick, 1997)'
_computing_structure_solution 'SHELXS-97 (Sheldrick, 1990)'
_diffrn_ambient_temperature 298(2)
_diffrn_measured_fraction_theta_full 0.949
_diffrn_measured_fraction_theta_max 0.949
_diffrn_radiation_monochromator graphite
_diffrn_radiation_source 'fine-focus sealed tube'
_diffrn_radiation_type MoK\a
_diffrn_radiation_wavelength 0.71073
_diffrn_reflns_av_R_equivalents 0.0324
_diffrn_reflns_av_sigmaI/netI 0.0955
_diffrn_reflns_limit_h_max 7
_diffrn_reflns_limit_h_min -7
_diffrn_reflns_limit_k_max 12
_diffrn_reflns_limit_k_min -12
_diffrn_reflns_limit_l_max 18
_diffrn_reflns_limit_l_min -30
_diffrn_reflns_number 6608
_diffrn_reflns_theta_full 25.00
_diffrn_reflns_theta_max 25.00
_diffrn_reflns_theta_min 1.61
_exptl_absorpt_coefficient_mu 3.627
_exptl_absorpt_correction_T_max 0.6307
_exptl_absorpt_correction_T_min 0.5307
_exptl_absorpt_correction_type empirical
_exptl_crystal_density_diffrn 2.025
_exptl_crystal_density_method 'not measured'
_exptl_crystal_F_000 950
_exptl_crystal_size_max 0.20
_exptl_crystal_size_mid 0.16
_exptl_crystal_size_min 0.14
_refine_diff_density_max 0.923
_refine_diff_density_min -0.956
_refine_diff_density_rms 0.166
_refine_ls_extinction_method none
_refine_ls_goodness_of_fit_ref 1.027
_refine_ls_hydrogen_treatment mixed
_refine_ls_matrix_type full
_refine_ls_number_parameters 424
_refine_ls_number_reflns 5262
_refine_ls_number_restraints 0
_refine_ls_restrained_S_all 1.027
_refine_ls_R_factor_all 0.0996
_refine_ls_R_factor_gt 0.0683
_refine_ls_shift/su_max 0.001
_refine_ls_shift/su_mean 0.000
_refine_ls_structure_factor_coef Fsqd
_refine_ls_weighting_details 'calc w=1/[\s^2^(Fo^2^)+(0.0587P)^2^+2.0374P] where P=(Fo^2^+2Fc^2^)/3'
_refine_ls_weighting_scheme calc
_refine_ls_wR_factor_gt 0.1384
_refine_ls_wR_factor_ref 0.1535
_reflns_number_gt 3776
_reflns_number_total 5262
_reflns_threshold_expression >2sigma(I)
_cod_data_source_file ic5001232_si_002.cif
_cod_data_source_block 2
_cod_depositor_comments
;
The following automatic conversions were performed:

'_symmetry_cell_setting' value 'Triclinic' changed to 'triclinic'
according to
/usr/data/users/saulius/crontab/automatic-downloads/rss-feeds/ACS/lib/dictionaries/cif_core.dic
dictionary named 'cif_core.dic' version 2.4.2 from 2011-04-26.

Automatic conversion script
Id: cif_fix_values 2281 2013-09-26 08:29:07Z andrius 

 Adding full bibliography for 4338090--4338098.cif.
;
_cod_original_sg_symbol_H-M P-1
_cod_database_code 4338091

loop_
_symmetry_equiv_pos_as_xyz
'x, y, z'
'-x, -y, -z'

loop_
_atom_site_label
_atom_site_type_symbol
_atom_site_fract_x
_atom_site_fract_y
_atom_site_fract_z
_atom_site_U_iso_or_equiv
_atom_site_adp_type
_atom_site_occupancy
_atom_site_symmetry_multiplicity
_atom_site_calc_flag
Cu1 Cu 0.43139(19) 0.89561(10) 0.95921(4) 0.0181(3) Uani 1 1 d
Cu2 Cu 0.4857(2) 1.15306(10) 0.90235(4) 0.0196(3) Uani 1 1 d
Cu3 Cu 0.9979(2) 0.63074(10) 0.66373(4) 0.0205(3) Uani 1 1 d
Cu4 Cu 0.9712(2) 0.61412(10) 0.53711(4) 0.0200(3) Uani 1 1 d
Cu5 Cu 0.9034(2) 0.37198(10) 0.59576(4) 0.0233(3) Uani 1 1 d
Cl1 Cl 0.1303(4) 1.0330(2) 0.92977(9) 0.0273(6) Uani 1 1 d
Cl2 Cl 0.6002(4) 0.5324(3) 0.63920(11) 0.0407(7) Uani 1 1 d
Cl3 Cl 0.7448(4) 0.6936(2) 0.47945(10) 0.0332(6) Uani 1 1 d
O1 O 0.7696(12) 1.2893(6) 0.9035(3) 0.0347(17) Uani 1 1 d
O2 O 0.5205(15) 1.3710(7) 0.9479(3) 0.053(2) Uani 1 1 d
O3 O 1.1362(14) 0.8033(6) 0.6391(3) 0.042(2) Uani 1 1 d
O4 O 1.1740(12) 0.7820(6) 0.5513(2) 0.0311(17) Uani 1 1 d
O5 O 1.0849(13) 0.5019(6) 0.7115(2) 0.0345(18) Uani 1 1 d
O6 O 1.0258(13) 0.3198(6) 0.6624(3) 0.0350(18) Uani 1 1 d
O7 O 0.5904(13) 1.0184(7) 0.8465(3) 0.0367(18) Uani 1 1 d
O8 O 0.5927(12) 0.8499(6) 0.8972(2) 0.0302(16) Uani 1 1 d
O9 O 0.6194(10) 1.0722(5) 0.9638(2) 0.0178(14) Uani 1 1 d
H9 H 0.7810 1.0713 0.9575 0.020 Uiso 1 1 d
O10 O 0.8117(10) 0.4354(5) 0.5296(2) 0.0182(13) Uani 1 1 d
H10 H 0.6463 0.4207 0.5225 0.023 Uiso 1 1 d
O11 O 1.0962(10) 0.5457(5) 0.6016(2) 0.0167(13) Uani 1 1 d
H11 H 1.2618 0.5484 0.6007 0.020 Uiso 1 1 d
N2 N 1.2108(12) 1.7294(6) 0.9512(3) 0.0192(17) Uani 1 1 d
N3 N 1.6874(13) 1.2026(7) 0.5935(3) 0.0214(18) Uani 1 1 d
N4 N 1.3590(15) 0.2251(7) 0.8379(3) 0.0264(19) Uani 1 1 d
N1 N 0.8959(15) 0.7197(7) 0.7266(3) 0.0276(19) Uani 1 1 d
C7 C 0.7033(19) 1.3770(8) 0.9301(3) 0.022(2) Uani 1 1 d
C8 C 0.8851(18) 1.5012(10) 0.9359(4) 0.031(2) Uani 1 1 d
C12 C 1.1098(18) 1.5154(8) 0.9145(4) 0.030(2) Uani 1 1 d
H12 H 1.1510 1.4502 0.8946 0.041 Uiso 1 1 d
C11 C 1.2609(19) 1.6278(10) 0.9240(4) 0.035(3) Uani 1 1 d
H11A H 1.4111 1.6362 0.9112 0.043 Uiso 1 1 d
C10 C 1.0011(19) 1.7161(9) 0.9704(4) 0.031(2) Uani 1 1 d
H10A H 0.9617 1.7843 0.9889 0.036 Uiso 1 1 d
C9 C 0.8316(18) 1.6046(9) 0.9641(4) 0.030(2) Uani 1 1 d
H9A H 0.6867 1.5989 0.9785 0.038 Uiso 1 1 d
C13 C 1.2203(18) 0.8386(8) 0.5951(4) 0.028(2) Uani 1 1 d
C14 C 1.3892(18) 0.9673(8) 0.5942(4) 0.026(2) Uani 1 1 d
C15 C 1.3461(19) 1.0692(9) 0.6251(4) 0.034(3) Uani 1 1 d
H15 H 1.2181 1.0584 0.6469 0.041 Uiso 1 1 d
C16 C 1.4976(19) 1.1837(9) 0.6225(4) 0.033(3) Uani 1 1 d
H16 H 1.4665 1.2526 0.6418 0.040 Uiso 1 1 d
C17 C 1.728(2) 1.1017(10) 0.5643(4) 0.036(3) Uani 1 1 d
H17 H 1.8620 1.1130 0.5445 0.044 Uiso 1 1 d
C18 C 1.5794(18) 0.9831(9) 0.5634(4) 0.032(2) Uani 1 1 d
H18 H 1.6094 0.9172 0.5421 0.039 Uiso 1 1 d
C19 C 1.0906(18) 0.3866(9) 0.7033(4) 0.027(2) Uani 1 1 d
C20 C 1.1911(18) 0.3250(9) 0.7481(4) 0.026(2) Uani 1 1 d
C21 C 1.401(2) 0.3778(13) 0.7696(5) 0.065(4) Uani 1 1 d
H21 H 1.4913 0.4496 0.7545 0.081 Uiso 1 1 d
C22 C 1.481(2) 0.3229(13) 0.8123(5) 0.066(4) Uani 1 1 d
H22 H 1.6264 0.3580 0.8249 0.078 Uiso 1 1 d
C23 C 1.155(2) 0.1773(12) 0.8168(6) 0.074(5) Uani 1 1 d
H23 H 1.0633 0.1078 0.8330 0.087 Uiso 1 1 d
C24 C 1.068(2) 0.2234(12) 0.7721(5) 0.067(5) Uani 1 1 d
H24 H 0.9262 0.1832 0.7579 0.080 Uiso 1 1 d
C1 C 0.6277(16) 0.9119(8) 0.8551(3) 0.020(2) Uani 1 1 d
C2 C 0.7233(17) 0.8431(8) 0.8104(3) 0.023(2) Uani 1 1 d
C3 C 0.866(2) 0.7587(11) 0.8187(4) 0.044(3) Uani 1 1 d
H3 H 0.9062 0.7415 0.8532 0.053 Uiso 1 1 d
C4 C 0.948(2) 0.7003(11) 0.7773(4) 0.043(3) Uani 1 1 d
H4 H 1.0453 0.6446 0.7841 0.052 Uiso 1 1 d
C5 C 0.759(2) 0.8016(11) 0.7179(4) 0.046(3) Uani 1 1 d
H5 H 0.7174 0.8169 0.6835 0.058 Uiso 1 1 d
C6 C 0.677(2) 0.8675(10) 0.7601(4) 0.044(3) Uani 1 1 d
H6 H 0.5911 0.9284 0.7527 0.050 Uiso 1 1 d

loop_
_atom_site_aniso_label
_atom_site_aniso_U_11
_atom_site_aniso_U_22
_atom_site_aniso_U_33
_atom_site_aniso_U_23
_atom_site_aniso_U_13
_atom_site_aniso_U_12
Cu1 0.0254(6) 0.0122(6) 0.0148(6) -0.0024(4) 0.0030(5) -0.0005(5)
Cu2 0.0281(7) 0.0149(6) 0.0150(6) 0.0029(5) -0.0016(5) 0.0026(5)
Cu3 0.0324(7) 0.0135(6) 0.0147(6) -0.0006(4) 0.0052(5) 0.0029(5)
Cu4 0.0303(7) 0.0120(6) 0.0154(6) -0.0010(4) -0.0022(5) -0.0005(5)
Cu5 0.0333(7) 0.0128(6) 0.0193(6) 0.0041(5) -0.0077(5) -0.0055(5)
Cl1 0.0223(12) 0.0263(13) 0.0331(13) 0.0079(11) 0.0020(11) 0.0043(10)
Cl2 0.0244(14) 0.0499(17) 0.0465(16) -0.0144(14) -0.0007(12) 0.0056(12)
Cl3 0.0313(14) 0.0265(14) 0.0418(15) 0.0084(12) -0.0058(12) 0.0056(11)
O1 0.039(4) 0.028(4) 0.034(4) 0.008(3) -0.001(3) -0.002(3)
O2 0.057(6) 0.039(5) 0.054(5) -0.009(4) 0.005(5) -0.007(4)
O3 0.064(5) 0.023(4) 0.030(4) -0.005(3) 0.032(4) -0.014(4)
O4 0.047(5) 0.019(4) 0.022(4) 0.010(3) -0.006(3) -0.007(3)
O5 0.065(5) 0.030(4) 0.013(3) 0.005(3) -0.001(3) 0.020(4)
O6 0.059(5) 0.012(3) 0.030(4) 0.001(3) -0.009(4) 0.000(3)
O7 0.055(5) 0.038(4) 0.024(4) -0.004(3) 0.010(3) 0.024(4)
O8 0.046(5) 0.017(3) 0.024(4) -0.002(3) 0.010(3) -0.003(3)
O9 0.027(4) 0.013(3) 0.014(3) 0.001(3) -0.001(3) 0.005(3)
O10 0.024(3) 0.015(3) 0.015(3) 0.001(3) -0.001(3) 0.003(3)
O11 0.022(3) 0.012(3) 0.016(3) -0.001(2) 0.004(3) 0.004(3)
N2 0.017(4) 0.016(4) 0.023(4) 0.003(3) 0.011(3) -0.001(3)
N3 0.027(5) 0.015(4) 0.018(4) 0.003(3) -0.007(3) -0.006(3)
N4 0.037(5) 0.016(4) 0.026(4) 0.004(4) -0.005(4) 0.004(4)
N1 0.039(5) 0.025(5) 0.020(4) 0.001(4) 0.010(4) 0.010(4)
C7 0.041(6) 0.011(5) 0.014(5) -0.008(4) -0.005(4) 0.005(4)
C8 0.032(6) 0.035(6) 0.023(5) -0.002(5) -0.003(5) 0.003(5)
C12 0.040(6) 0.012(5) 0.038(6) -0.005(4) -0.006(5) 0.006(5)
C11 0.035(6) 0.030(6) 0.042(6) -0.003(5) 0.003(5) 0.009(5)
C10 0.043(7) 0.020(5) 0.029(6) -0.003(4) -0.001(5) 0.003(5)
C9 0.037(6) 0.022(5) 0.027(5) -0.001(4) -0.002(5) -0.002(5)
C13 0.046(7) 0.009(5) 0.027(6) -0.006(4) 0.002(5) 0.002(4)
C14 0.039(6) 0.015(5) 0.021(5) -0.001(4) 0.006(5) 0.002(4)
C15 0.043(7) 0.020(5) 0.038(6) -0.008(5) 0.005(5) 0.004(5)
C16 0.043(7) 0.011(5) 0.041(6) -0.006(4) -0.002(5) -0.002(5)
C17 0.046(7) 0.033(6) 0.024(5) -0.001(5) 0.001(5) -0.002(5)
C18 0.036(6) 0.028(6) 0.027(6) -0.009(5) 0.006(5) -0.002(5)
C19 0.035(6) 0.022(5) 0.025(5) 0.002(4) -0.002(5) 0.011(5)
C20 0.041(6) 0.024(5) 0.017(5) 0.005(4) -0.001(5) 0.014(5)
C21 0.052(8) 0.076(10) 0.050(8) 0.047(7) -0.022(7) -0.031(7)
C22 0.044(8) 0.089(11) 0.052(8) 0.049(8) -0.025(6) -0.017(7)
C23 0.066(10) 0.049(8) 0.086(10) 0.045(8) -0.041(8) -0.038(7)
C24 0.055(8) 0.068(9) 0.056(8) 0.044(7) -0.039(7) -0.037(7)
C1 0.024(5) 0.019(5) 0.016(5) -0.011(4) 0.004(4) 0.002(4)
C2 0.039(6) 0.016(5) 0.012(5) -0.004(4) 0.010(4) 0.004(4)
C3 0.077(9) 0.048(7) 0.017(5) -0.002(5) 0.001(6) 0.033(7)
C4 0.061(8) 0.063(8) 0.017(5) 0.002(5) 0.005(5) 0.040(7)
C5 0.081(10) 0.055(8) 0.013(5) -0.013(5) 0.001(6) 0.039(7)
C6 0.079(9) 0.031(6) 0.035(6) 0.006(5) 0.001(6) 0.040(6)

loop_
_atom_type_symbol
_atom_type_description
_atom_type_scat_dispersion_real
_atom_type_scat_dispersion_imag
_atom_type_scat_source
C C 0.0033 0.0016 'International Tables Vol C Tables 4.2.6.8 and 6.1.1.4'
H H 0.0000 0.0000 'International Tables Vol C Tables 4.2.6.8 and 6.1.1.4'
Cl Cl 0.1484 0.1585 'International Tables Vol C Tables 4.2.6.8 and 6.1.1.4'
Cu Cu 0.3201 1.2651 'International Tables Vol C Tables 4.2.6.8 and 6.1.1.4'
N N 0.0061 0.0033 'International Tables Vol C Tables 4.2.6.8 and 6.1.1.4'
O O 0.0106 0.0060 'International Tables Vol C Tables 4.2.6.8 and 6.1.1.4'

loop_
_geom_angle_atom_site_label_1
_geom_angle_atom_site_label_2
_geom_angle_atom_site_label_3
_geom_angle
_geom_angle_site_symmetry_1
_geom_angle_site_symmetry_3
O8 Cu1 N2 88.6(3) . 1_445
O8 Cu1 O9 93.5(3) . .
N2 Cu1 O9 172.6(3) 1_445 .
O8 Cu1 O9 156.9(3) . 2_677
N2 Cu1 O9 98.0(3) 1_445 2_677
O9 Cu1 O9 82.7(2) . 2_677
O8 Cu1 Cl1 109.4(2) . .
N2 Cu1 Cl1 94.3(2) 1_445 .
O9 Cu1 Cl1 78.25(19) . .
O9 Cu1 Cl1 92.25(18) 2_677 .
O8 Cu1 Cu1 131.0(2) . 2_677
N2 Cu1 Cu1 138.6(2) 1_445 2_677
O9 Cu1 Cu1 41.64(16) . 2_677
O9 Cu1 Cu1 41.09(17) 2_677 2_677
Cl1 Cu1 Cu1 83.77(9) . 2_677
O1 Cu2 N4 92.6(3) . 1_465
O1 Cu2 O9 88.1(3) . .
N4 Cu2 O9 176.2(3) 1_465 .
O1 Cu2 O7 99.6(3) . .
N4 Cu2 O7 85.0(3) 1_465 .
O9 Cu2 O7 91.2(3) . .
O1 Cu2 Cl1 158.8(2) . .
N4 Cu2 Cl1 95.5(3) 1_465 .
O9 Cu2 Cl1 85.11(19) . .
O7 Cu2 Cl1 100.6(2) . .
O11 Cu3 O3 93.5(3) . .
O11 Cu3 O5 91.5(3) . .
O3 Cu3 O5 137.4(4) . .
O11 Cu3 N1 179.2(3) . .
O3 Cu3 N1 85.9(3) . .
O5 Cu3 N1 89.4(3) . .
O11 Cu3 Cl2 87.9(2) . .
O3 Cu3 Cl2 120.0(3) . .
O5 Cu3 Cl2 102.5(2) . .
N1 Cu3 Cl2 91.9(3) . .
O10 Cu4 O4 169.8(3) . .
O10 Cu4 O11 81.3(2) . .
O4 Cu4 O11 89.7(2) . .
O10 Cu4 O10 84.1(2) . 2_766
O4 Cu4 O10 93.7(3) . 2_766
O11 Cu4 O10 104.8(2) . 2_766
O10 Cu4 Cl3 96.32(19) . .
O4 Cu4 Cl3 93.6(2) . .
O11 Cu4 Cl3 163.71(18) . .
O10 Cu4 Cl3 90.95(18) 2_766 .
O10 Cu4 Cu5 40.13(17) . .
O4 Cu4 Cu5 131.18(19) . .
O11 Cu4 Cu5 41.50(17) . .
O10 Cu4 Cu5 99.38(15) 2_766 .
Cl3 Cu4 Cu5 132.56(9) . .
O10 Cu5 O6 174.3(3) . .
O10 Cu5 O11 82.5(2) . .
O6 Cu5 O11 92.4(3) . .
O10 Cu5 N3 97.7(3) . 1_445
O6 Cu5 N3 87.5(3) . 1_445
O11 Cu5 N3 174.8(3) . 1_445
O10 Cu5 Cu4 40.69(17) . .
O6 Cu5 Cu4 134.45(19) . .
O11 Cu5 Cu4 42.16(17) . .
N3 Cu5 Cu4 137.3(2) 1_445 .
Cu2 Cl1 Cu1 75.98(11) . .
C7 O1 Cu2 101.1(7) . .
C13 O3 Cu3 130.1(6) . .
C13 O4 Cu4 127.9(6) . .
C19 O5 Cu3 130.6(6) . .
C19 O6 Cu5 128.6(6) . .
C1 O7 Cu2 128.3(6) . .
C1 O8 Cu1 126.3(6) . .
Cu1 O9 Cu1 97.3(2) . 2_677
Cu1 O9 Cu2 100.4(3) . .
Cu1 O9 Cu2 126.0(3) 2_677 .
Cu5 O10 Cu4 99.2(3) . .
Cu5 O10 Cu4 110.7(3) . 2_766
Cu4 O10 Cu4 95.9(2) . 2_766
Cu3 O11 Cu5 108.1(3) . .
Cu3 O11 Cu4 108.4(3) . .
Cu5 O11 Cu4 96.3(3) . .
C10 N2 C11 117.2(8) . .
C10 N2 Cu1 119.9(6) . 1_665
C11 N2 Cu1 122.9(7) . 1_665
C16 N3 C17 117.4(8) . .
C16 N3 Cu5 119.9(6) . 1_665
C17 N3 Cu5 122.7(7) . 1_665
C23 N4 C22 114.5(9) . .
C23 N4 Cu2 123.8(7) . 1_645
C22 N4 Cu2 121.7(7) . 1_645
C5 N1 C4 117.1(8) . .
C5 N1 Cu3 117.5(6) . .
C4 N1 Cu3 125.4(7) . .
O2 C7 O1 126.0(10) . .
O2 C7 C8 119.9(9) . .
O1 C7 C8 114.0(9) . .
C9 C8 C12 118.1(9) . .
C9 C8 C7 119.3(9) . .
C12 C8 C7 122.7(9) . .
C11 C12 C8 117.8(9) . .
N2 C11 C12 124.7(10) . .
N2 C10 C9 123.5(9) . .
C8 C9 C10 118.7(10) . .
O3 C13 O4 127.0(9) . .
O3 C13 C14 116.7(8) . .
O4 C13 C14 116.2(8) . .
C18 C14 C15 120.1(9) . .
C18 C14 C13 120.5(8) . .
C15 C14 C13 119.4(9) . .
C16 C15 C14 118.0(10) . .
N3 C16 C15 123.7(9) . .
N3 C17 C18 122.7(10) . .
C14 C18 C17 118.1(9) . .
O5 C19 O6 127.7(9) . .
O5 C19 C20 114.2(8) . .
O6 C19 C20 118.1(8) . .
C24 C20 C21 117.0(9) . .
C24 C20 C19 120.9(10) . .
C21 C20 C19 121.7(9) . .
C20 C21 C22 119.9(10) . .
N4 C22 C21 124.1(11) . .
N4 C23 C24 124.5(10) . .
C20 C24 C23 119.8(11) . .
O7 C1 O8 127.6(8) . .
O7 C1 C2 117.7(8) . .
O8 C1 C2 114.6(8) . .
C6 C2 C3 117.2(9) . .
C6 C2 C1 119.8(9) . .
C3 C2 C1 122.9(8) . .
C4 C3 C2 120.6(9) . .
N1 C4 C3 123.1(9) . .
N1 C5 C6 121.2(9) . .
C2 C6 C5 120.6(9) . .

loop_
_geom_bond_atom_site_label_1
_geom_bond_atom_site_label_2
_geom_bond_distance
_geom_bond_site_symmetry_2
Cu1 O8 1.954(7) .
Cu1 N2 1.989(7) 1_445
Cu1 O9 1.990(6) .
Cu1 O9 2.012(6) 2_677
Cu1 Cl1 2.652(3) .
Cu1 Cu1 3.003(3) 2_677
Cu2 O1 1.991(7) .
Cu2 N4 2.023(8) 1_465
Cu2 O9 2.030(6) .
Cu2 O7 2.188(7) .
Cu2 Cl1 2.353(3) .
Cu3 O11 1.958(6) .
Cu3 O3 1.974(7) .
Cu3 O5 1.994(6) .
Cu3 N1 2.005(8) .
Cu3 Cl2 2.455(4) .
Cu4 O10 1.959(6) .
Cu4 O4 1.974(7) .
Cu4 O11 2.003(6) .
Cu4 O10 2.257(6) 2_766
Cu4 Cl3 2.272(3) .
Cu4 Cu5 2.966(3) .
Cu5 O10 1.936(6) .
Cu5 O6 1.969(7) .
Cu5 O11 1.977(6) .
Cu5 N3 1.995(7) 1_445
O1 C7 1.277(10) .
O2 C7 1.171(12) .
O3 C13 1.255(11) .
O4 C13 1.258(11) .
O5 C19 1.256(11) .
O6 C19 1.262(11) .
O7 C1 1.228(10) .
O8 C1 1.261(10) .
O9 Cu1 2.012(6) 2_677
O10 Cu4 2.257(6) 2_766
N2 C10 1.324(12) .
N2 C11 1.363(12) .
N2 Cu1 1.989(7) 1_665
N3 C16 1.334(13) .
N3 C17 1.362(12) .
N3 Cu5 1.995(7) 1_665
N4 C23 1.324(15) .
N4 C22 1.327(13) .
N4 Cu2 2.023(8) 1_645
N1 C5 1.337(13) .
N1 C4 1.348(12) .
C7 C8 1.536(14) .
C8 C9 1.401(13) .
C8 C12 1.426(14) .
C12 C11 1.363(14) .
C10 C9 1.401(14) .
C13 C14 1.530(13) .
C14 C18 1.362(13) .
C14 C15 1.400(12) .
C15 C16 1.367(13) .
C17 C18 1.389(14) .
C19 C20 1.503(12) .
C20 C24 1.338(14) .
C20 C21 1.366(15) .
C21 C22 1.368(14) .
C23 C24 1.381(15) .
C1 C2 1.518(11) .
C2 C6 1.346(13) .
C2 C3 1.377(14) .
C3 C4 1.358(13) .
C5 C6 1.414(13) .
